data_4518640
loop_
_publ_author_name
'Kosone, Takashi'
'Okuda, Syogo'
'Kawata, Masaya'
'Arai, Shunsuke'
'Kosuge, Ryota'
'Kawasaki, Takeshi'

_publ_section_title
;
 A New Systematic Construction of Novel Three-Dimensional Spin Crossover
 Coordination Polymers Based on the [AgI2(CN)3] Building Unit
;
_journal_name_full 'ACS Omega'
_journal_paper_doi 10.1021/acsomega.1c00892
_journal_year 2021
_chemical_formula_sum 'C15 H6 Ag3 Br4 Fe N7'
_chemical_formula_weight 983.37
_space_group_crystal_system monoclinic
_space_group_IT_number 15
_space_group_name_Hall '-C 2yc'
_space_group_name_H-M_alt 'C 1 2/c 1'
_atom_sites_solution_hydrogens geom
_cell_angle_alpha 90
_cell_angle_beta 100.331(2)
_cell_angle_gamma 90
_cell_formula_units_Z 4
_cell_length_a 12.4670(14)
_cell_length_b 13.3156(15)
_cell_length_c 13.6789(15)
_cell_measurement_reflns_used 3837
_cell_measurement_temperature 90(2)
_cell_measurement_theta_max 30.5398
_cell_measurement_theta_min 2.2573
_cell_volume 2234.0(4)
_computing_cell_refinement 'SAINT V8.38A (Bruker AXS Inc., 2017)'
_computing_data_reduction 'SAINT V8.38A (Bruker AXS Inc., 2017)'
_computing_structure_refinement 'SHELXL-2017/1 (Sheldrick, 2017)'
_computing_structure_solution 'SHELXT 2014/5 (Sheldrick, 2014)'
_diffrn_ambient_temperature 90(2)
_diffrn_detector_area_resol_mean 8.3333
_diffrn_measured_fraction_theta_full 0.926
_diffrn_measured_fraction_theta_max 0.926
_diffrn_measurement_device_type 'CCD area detector'
_diffrn_measurement_method 'phi and omega scans'
_diffrn_radiation_monochromator graphite
_diffrn_radiation_type MoK\a
_diffrn_radiation_wavelength 0.71073
_diffrn_reflns_av_R_equivalents 0.0250
_diffrn_reflns_av_unetI/netI 0.0325
_diffrn_reflns_limit_h_max 17
_diffrn_reflns_limit_h_min -15
_diffrn_reflns_limit_k_max 19
_diffrn_reflns_limit_k_min -16
_diffrn_reflns_limit_l_max 19
_diffrn_reflns_limit_l_min -12
_diffrn_reflns_number 8328
_diffrn_reflns_theta_full 31.26
_diffrn_reflns_theta_max 31.26
_diffrn_reflns_theta_min 2.26
_diffrn_source 'fine-focus sealed tube'
_exptl_absorpt_coefficient_mu 10.400
_exptl_absorpt_correction_T_max 0.21
_exptl_absorpt_correction_T_min 0.12
_exptl_absorpt_correction_type multi-scan
_exptl_absorpt_process_details
;
SADABS-2016/2 - Bruker AXS area detector scaling and absorption correction
;
_exptl_crystal_colour purple
_exptl_crystal_density_diffrn 2.924
_exptl_crystal_density_meas ?
_exptl_crystal_density_method 'not measured'
_exptl_crystal_description block
_exptl_crystal_F_000 1808
_exptl_crystal_size_max 0.280
_exptl_crystal_size_mid 0.240
_exptl_crystal_size_min 0.220
_refine_diff_density_max 1.095
_refine_diff_density_min -1.318
_refine_ls_extinction_method none
_refine_ls_goodness_of_fit_ref 1.039
_refine_ls_hydrogen_treatment constr
_refine_ls_matrix_type full
_refine_ls_number_parameters 138
_refine_ls_number_reflns 3378
_refine_ls_number_restraints 0
_refine_ls_restrained_S_all 1.039
_refine_ls_R_factor_all 0.0325
_refine_ls_R_factor_gt 0.0261
_refine_ls_shift/su_max 0.002
_refine_ls_shift/su_mean 0.000
_refine_ls_structure_factor_coef Fsqd
_refine_ls_weighting_details 'w=1/[\s^2^(Fo^2^)+(0.0266P)^2^+6.8040P] where P=(Fo^2^+2Fc^2^)/3'
_refine_ls_weighting_scheme calc
_refine_ls_wR_factor_gt 0.0591
_refine_ls_wR_factor_ref 0.0611
_reflns_number_gt 2963
_reflns_number_total 3378
_reflns_threshold_expression 'I > 2\s(I)'
_cod_data_source_file Fe_35Br_Ag_90K.cif
_cod_data_source_block 200707Fe_35Brpy_Ag_90K
_cod_depositor_comments
;
The following automatic conversions were performed:

data item '_exptl_absorpt_correction_type' value 'Multi-Scan' was
changed to 'multi-scan' in accordance with the
/home/data/users/saulius/crontab/automatic-downloads/rss-feeds/ACS/lib/dictionaries/cif_core.dic
dictionary named 'cif_core.dic' version 2.4.2 last updated on
2011-04-26.

data item '_exptl_crystal_density_meas' value 'not measured' was
changed to '?' -- the value is perceived as not measured.

Automatic conversion script
Id: cif_fix_values 7556 2019-12-06 15:28:31Z antanas 
;
_cod_database_code 4518640

loop_
_space_group_symop_operation_xyz
'x, y, z'
'-x, y, -z+1/2'
'x+1/2, y+1/2, z'
'-x+1/2, y+1/2, -z+1/2'
'-x, -y, -z'
'x, -y, z-1/2'
'-x+1/2, -y+1/2, -z'
'x+1/2, -y+1/2, z-1/2'

loop_
_atom_site_type_symbol
_atom_site_label
_atom_site_fract_x
_atom_site_fract_y
_atom_site_fract_z
_atom_site_U_iso_or_equiv
_atom_site_adp_type
_atom_site_calc_flag
_atom_site_refinement_flags_adp
_atom_site_refinement_flags_occupancy
_atom_site_refinement_flags_posn
_atom_site_occupancy
_atom_site_disorder_assembly
_atom_site_disorder_group
Fe Fe1 0.75 0.75 0.5 0.00656(11) Uani d . P S 1 . .
Ag Ag1 0.5 0.82569(3) 0.75 0.01429(8) Uani d T P S 1 . .
Ag Ag2 0.91371(2) 0.56389(2) 0.82000(2) 0.01785(7) Uani d . . . 1 . .
Br Br1 0.32452(3) 0.61484(3) 0.31549(2) 0.01697(8) Uani d . . . 1 . .
Br Br2 0.67506(3) 0.33575(2) 0.40520(3) 0.01965(8) Uani d . . . 1 . .
C C1 0.5403(2) 0.6571(2) 0.4130(2) 0.0113(6) Uani d . . . 1 . .
H H1 0.513684 0.72382 0.414979 0.014 Uiso calc U . R 1 . .
C C2 0.4692(2) 0.5814(2) 0.3724(2) 0.0119(6) Uani d . . . 1 . .
C C3 0.5052(2) 0.4825(2) 0.3704(2) 0.0123(6) Uani d . . . 1 . .
H H3 0.457428 0.429501 0.344553 0.015 Uiso calc U . R 1 . .
C C4 0.6148(3) 0.4655(2) 0.4083(2) 0.0113(5) Uani d . . . 1 . .
C C5 0.6825(2) 0.5436(2) 0.4471(2) 0.0107(5) Uani d . . . 1 . .
H H5 0.757008 0.529891 0.472746 0.013 Uiso calc U . R 1 . .
C C6 0.5987(3) 0.8131(2) 0.6451(2) 0.0142(6) Uani d . . . 1 . .
C C7 0.8481(3) 0.6238(3) 0.6840(2) 0.0148(6) Uani d . . . 1 . .
C C8 0.9796(3) 0.5154(2) 0.9621(2) 0.0211(7) Uani d . P . 0.5 . .
N N1 0.6461(2) 0.63815(19) 0.44958(18) 0.0095(5) Uani d . . . 1 . .
N N2 0.6513(2) 0.7955(2) 0.58631(19) 0.0111(5) Uani d . . . 1 . .
N N3 0.8164(2) 0.6661(2) 0.61097(19) 0.0106(5) Uani d . . . 1 . .
N N4 0.9796(3) 0.5154(2) 0.9621(2) 0.0211(7) Uani d . P . 0.5 . .

loop_
_atom_site_aniso_label
_atom_site_aniso_U_11
_atom_site_aniso_U_22
_atom_site_aniso_U_33
_atom_site_aniso_U_12
_atom_site_aniso_U_13
_atom_site_aniso_U_23
Fe1 0.0058(3) 0.0084(3) 0.0051(3) 0.0006(2) 0.00002(19) 0.00110(19)
Ag1 0.01292(16) 0.01754(17) 0.01410(16) 0 0.00700(12) 0
Ag2 0.01817(13) 0.02118(14) 0.01175(12) -0.00213(10) -0.00391(9) 0.00719(9)
Br1 0.00956(14) 0.02235(17) 0.01689(16) 0.00163(12) -0.00332(11) -0.00109(12)
Br2 0.02073(17) 0.01073(15) 0.02609(18) 0.00314(12) 0.00044(13) -0.00391(12)
C1 0.0118(14) 0.0131(14) 0.0091(13) 0.0027(11) 0.0018(11) 0.0021(10)
C2 0.0085(13) 0.0174(15) 0.0092(13) 0.0015(11) 0.0000(10) 0.0034(11)
C3 0.0126(14) 0.0144(15) 0.0095(13) -0.0012(11) 0.0010(11) -0.0010(11)
C4 0.0141(14) 0.0096(13) 0.0103(13) 0.0022(11) 0.0022(11) -0.0001(10)
C5 0.0110(13) 0.0122(14) 0.0085(13) 0.0018(11) 0.0007(10) 0.0017(10)
C6 0.0135(14) 0.0137(15) 0.0153(15) -0.0007(12) 0.0022(12) 0.0011(11)
C7 0.0102(14) 0.0154(15) 0.0177(15) -0.0006(12) -0.0004(11) 0.0018(12)
C8 0.0249(16) 0.0187(16) 0.0165(15) -0.0090(13) -0.0047(12) 0.0059(12)
N1 0.0093(11) 0.0111(12) 0.0079(11) 0.0011(9) 0.0006(9) 0.0012(9)
N2 0.0087(11) 0.0110(12) 0.0133(12) -0.0007(9) 0.0006(9) 0.0006(9)
N3 0.0093(11) 0.0126(12) 0.0094(11) -0.0010(9) -0.0001(9) 0.0000(9)
N4 0.0249(16) 0.0187(16) 0.0165(15) -0.0090(13) -0.0047(12) 0.0059(12)

loop_
_atom_type_symbol
_atom_type_description
_atom_type_scat_dispersion_real
_atom_type_scat_dispersion_imag
_atom_type_scat_source
C C 0.0033 0.0016 'International Tables Vol C Tables 4.2.6.8 and 6.1.1.4'
H H 0.0000 0.0000 'International Tables Vol C Tables 4.2.6.8 and 6.1.1.4'
Ag Ag -0.8971 1.1015 'International Tables Vol C Tables 4.2.6.8 and 6.1.1.4'
Br Br -0.2901 2.4595 'International Tables Vol C Tables 4.2.6.8 and 6.1.1.4'
Fe Fe 0.3463 0.8444 'International Tables Vol C Tables 4.2.6.8 and 6.1.1.4'
N N 0.0061 0.0033 'International Tables Vol C Tables 4.2.6.8 and 6.1.1.4'

loop_
_geom_angle_atom_site_label_1
_geom_angle_atom_site_label_2
_geom_angle_atom_site_label_3
_geom_angle_site_symmetry_1
_geom_angle_site_symmetry_3
_geom_angle
_geom_angle_publ_flag
N3 Fe1 N3 7_666 . 180.00(17) ?
N3 Fe1 N2 7_666 . 93.90(11) ?
N3 Fe1 N2 . . 86.10(11) ?
N3 Fe1 N2 7_666 7_666 86.10(11) ?
N3 Fe1 N2 . 7_666 93.90(11) ?
N2 Fe1 N2 . 7_666 180.0 ?
N3 Fe1 N1 7_666 . 90.01(10) ?
N3 Fe1 N1 . . 89.99(10) ?
N2 Fe1 N1 . . 89.99(10) ?
N2 Fe1 N1 7_666 . 90.01(10) ?
N3 Fe1 N1 7_666 7_666 89.99(10) ?
N3 Fe1 N1 . 7_666 90.01(10) ?
N2 Fe1 N1 . 7_666 90.01(10) ?
N2 Fe1 N1 7_666 7_666 89.99(10) ?
N1 Fe1 N1 . 7_666 180.0 ?
C6 Ag1 C6 2_656 . 170.68(18) ?
C7 Ag2 C8 . . 175.18(14) ?
C7 Ag2 Ag2 . 2_756 69.60(9) ?
C8 Ag2 Ag2 . 2_756 111.97(10) ?
N1 C1 C2 . . 121.5(3) ?
N1 C1 H1 . . 119.2 ?
C2 C1 H1 . . 119.2 ?
C1 C2 C3 . . 120.6(3) ?
C1 C2 Br1 . . 119.2(2) ?
C3 C2 Br1 . . 120.2(2) ?
C4 C3 C2 . . 116.4(3) ?
C4 C3 H3 . . 121.8 ?
C2 C3 H3 . . 121.8 ?
C5 C4 C3 . . 120.7(3) ?
C5 C4 Br2 . . 118.6(2) ?
C3 C4 Br2 . . 120.6(2) ?
N1 C5 C4 . . 122.0(3) ?
N1 C5 H5 . . 119.0 ?
C4 C5 H5 . . 119.0 ?
N2 C6 Ag1 . . 172.8(3) ?
N3 C7 Ag2 . . 173.3(3) ?
C8 C8 Ag2 5_767 . 175.5(5) ?
C5 N1 C1 . . 118.7(3) ?
C5 N1 Fe1 . . 120.2(2) ?
C1 N1 Fe1 . . 121.0(2) ?
C6 N2 Fe1 . . 171.6(3) ?
C7 N3 Fe1 . . 171.1(3) ?

loop_
_geom_bond_atom_site_label_1
_geom_bond_atom_site_label_2
_geom_bond_site_symmetry_2
_geom_bond_distance
_geom_bond_publ_flag
Fe1 N3 7_666 1.946(3) ?
Fe1 N3 . 1.946(3) ?
Fe1 N2 . 1.948(3) ?
Fe1 N2 7_666 1.948(3) ?
Fe1 N1 . 2.013(3) ?
Fe1 N1 7_666 2.013(3) ?
Ag1 C6 2_656 2.058(3) ?
Ag1 C6 . 2.058(3) ?
Ag2 C7 . 2.054(3) ?
Ag2 C8 . 2.073(3) ?
Ag2 Ag2 2_756 3.1264(6) ?
Br1 C2 . 1.886(3) ?
Br2 C4 . 1.887(3) ?
C1 N1 . 1.348(4) ?
C1 C2 . 1.391(4) ?
C1 H1 . 0.95 ?
C2 C3 . 1.393(4) ?
C3 C4 . 1.390(4) ?
C3 H3 . 0.95 ?
C4 C5 . 1.384(4) ?
C5 N1 . 1.340(4) ?
C5 H5 . 0.95 ?
C6 N2 . 1.149(4) ?
C7 N3 . 1.153(4) ?
C8 C8 5_767 1.146(6) ?
